data_7222975
loop_
_publ_author_name
'Behbehani, Haider'
'Ibrahim, Hamada Mohamed'

_publ_section_title
;
 Microwave-Assisted Synthesis in Water: First one-pot Synthesis of A novel
 Class of Polysubstituted Benzo[4,5]imidazo[1,2-b]pyridazines via
 Intramolecular SNAr
;
_journal_name_full 'RSC Adv.'
_journal_paper_doi 10.1039/C5RA17313B
_journal_year 2015
_chemical_formula_sum 'C26 H19 Br N4 O5 S'
_chemical_formula_weight 579.42
_chemical_name_common Hamada_FK113_18_02_15
_chemical_name_systematic 4u
_space_group_crystal_system triclinic
_space_group_IT_number 2
_space_group_name_Hall '-P 1'
_space_group_name_H-M_alt 'P -1'
_symmetry_space_group_name_Hall '-P 1'
_symmetry_space_group_name_H-M 'P -1'
_atom_sites_solution_hydrogens geom
_atom_sites_solution_primary direct
_atom_sites_solution_secondary difmap
_audit_update_record
;
2015-09-17 deposited with the CCDC.
2015-10-14 downloaded from the CCDC.
;
_cell_angle_alpha 106.520(11)
_cell_angle_beta 100.524(12)
_cell_angle_gamma 98.459(11)
_cell_formula_units_Z 2
_cell_length_a 6.6551(11)
_cell_length_b 14.067(2)
_cell_length_c 14.367(2)
_cell_measurement_reflns_used 5258
_cell_measurement_temperature 296.(2)
_cell_measurement_theta_max 66.0963
_cell_measurement_theta_min 5.4117
_cell_volume 1239.2(3)
_computing_cell_refinement 'SAINT V8.18C (Bruker AXS Inc., 2011)'
_computing_data_collection 'Bruker Instrument Service v2012.4.0.0'
_computing_data_reduction 'SAINT V8.18C (Bruker AXS Inc., 2011)'
_computing_molecular_graphics 'Mercury 3.1'
_computing_publication_material 'SHELXL-97 (Sheldrick, 2008)'
_computing_structure_refinement 'SHELXL-97 (Sheldrick, 2008)'
_computing_structure_solution 'SHELXS-97 (Sheldrick, 2008)'
_diffrn_ambient_temperature 296.(2)
_diffrn_detector_area_resol_mean 8.3333
_diffrn_measured_fraction_theta_full 0.975
_diffrn_measured_fraction_theta_max 0.975
_diffrn_measurement_device_type 'Bruker X8 Prospector'
_diffrn_measurement_method 'omega and phi scans'
_diffrn_radiation_monochromator 'mirror optics'
_diffrn_radiation_type 'Cu K\a'
_diffrn_radiation_wavelength 1.54178
_diffrn_reflns_av_R_equivalents 0.0894
_diffrn_reflns_av_unetI/netI 0.1150
_diffrn_reflns_limit_h_max 7
_diffrn_reflns_limit_h_min -7
_diffrn_reflns_limit_k_max 16
_diffrn_reflns_limit_k_min -16
_diffrn_reflns_limit_l_max 16
_diffrn_reflns_limit_l_min -17
_diffrn_reflns_number 13406
_diffrn_reflns_theta_full 66.74
_diffrn_reflns_theta_max 66.74
_diffrn_reflns_theta_min 5.41
_diffrn_source_type 'Incoatec Cu-ImS'
_exptl_absorpt_coefficient_mu 3.443
_exptl_absorpt_correction_T_max 0.90
_exptl_absorpt_correction_T_min 0.60
_exptl_absorpt_correction_type multi-scan
_exptl_absorpt_process_details 'SADABS V2008/1 (Bruker AXS Inc.)'
_exptl_crystal_colour 'clear yellow'
_exptl_crystal_density_diffrn 1.553
_exptl_crystal_density_method 'not measured'
_exptl_crystal_description Block
_exptl_crystal_F_000 588
_exptl_crystal_size_max 0.360
_exptl_crystal_size_mid 0.040
_exptl_crystal_size_min 0.030
_refine_diff_density_max 0.469
_refine_diff_density_min -0.580
_refine_ls_extinction_method none
_refine_ls_goodness_of_fit_ref 0.963
_refine_ls_hydrogen_treatment constr
_refine_ls_matrix_type full
_refine_ls_number_parameters 336
_refine_ls_number_reflns 4277
_refine_ls_number_restraints 0
_refine_ls_restrained_S_all 0.963
_refine_ls_R_factor_all 0.1128
_refine_ls_R_factor_gt 0.0486
_refine_ls_shift/su_max 0.000
_refine_ls_shift/su_mean 0.000
_refine_ls_structure_factor_coef Fsqd
_refine_ls_weighting_details 'calc w=1/[\s^2^(Fo^2^)+(0.1181P)^2^+0.0000P] where P=(Fo^2^+2Fc^2^)/3'
_refine_ls_weighting_scheme calc
_refine_ls_wR_factor_gt 0.1453
_refine_ls_wR_factor_ref 0.1698
_reflns_number_gt 2916
_reflns_number_total 4277
_reflns_threshold_expression >2sigma(I)
_cod_data_source_file c5ra17313b2.cif
_cod_data_source_block 4u
_cod_depositor_comments
;
The following automatic conversions were performed:
'__diffrn_source_type' tag replaced with '_diffrn_source_type' tag.

Automatic conversion script
Id: cif_correct_tags 3376 2015-05-07 07:48:27Z andrius 
;
_cod_original_cell_volume 1239.2(4)
_cod_database_code 7222975

loop_
_space_group_symop_operation_xyz
'x, y, z'
'-x, -y, -z'

loop_
_atom_site_type_symbol
_atom_site_label
_atom_site_fract_x
_atom_site_fract_y
_atom_site_fract_z
_atom_site_U_iso_or_equiv
_atom_site_adp_type
_atom_site_calc_flag
_atom_site_refinement_flags
_atom_site_occupancy
Br Br1 1.77177(8) 0.36839(4) -0.01653(4) 0.0944(3) Uani d . 1
S S1 0.0340(2) 0.00359(9) 0.83711(8) 0.0825(4) Uani d . 1
O O4 0.7570(4) 0.29755(17) 0.57103(18) 0.0564(6) Uani d . 1
O O1 1.3855(3) 0.18884(16) 0.32003(19) 0.0513(6) Uani d . 1
C C22 0.7114(5) -0.0734(3) 0.4577(3) 0.0572(10) Uani d . 1
H H22 0.689 -0.1426 0.4489 0.069 Uiso calc R 1
C C21 0.6976(5) -0.0401(2) 0.3753(3) 0.0535(9) Uani d . 1
H H21 0.6636 -0.0868 0.3114 0.064 Uiso calc R 1
C C20 0.7340(4) 0.0622(2) 0.3880(2) 0.0438(7) Uani d . 1
H H20 0.7279 0.0845 0.3327 0.053 Uiso calc R 1
C C19 0.7798(4) 0.1320(2) 0.4834(2) 0.0381(6) Uani d . 1
C C18 0.8071(4) 0.2424(2) 0.5015(2) 0.0391(7) Uani d . 1
C C10 0.9042(4) 0.28679(19) 0.4328(2) 0.0355(6) Uani d . 1
C C9 1.0553(4) 0.25003(19) 0.3899(2) 0.0369(6) Uani d . 1
H H9 1.0967 0.1932 0.4014 0.044 Uiso calc R 1
C C8 1.1524(4) 0.29605(19) 0.3278(2) 0.0346(6) Uani d . 1
C C7 1.3215(4) 0.25130(19) 0.2854(2) 0.0377(6) Uani d . 1
C C4 1.4120(4) 0.2795(2) 0.2069(2) 0.0365(6) Uani d . 1
C C3 1.5806(4) 0.2370(2) 0.1830(2) 0.0418(7) Uani d . 1
H H3 1.6242 0.191 0.2134 0.05 Uiso calc R 1
C C2 1.6830(5) 0.2616(2) 0.1157(3) 0.0504(8) Uani d . 1
H H2 1.7948 0.2325 0.1008 0.061 Uiso calc R 1
C C5 1.3472(5) 0.3455(2) 0.1574(3) 0.0511(8) Uani d . 1
H H5 1.233 0.3735 0.1704 0.061 Uiso calc R 1
C C6 1.4492(6) 0.3702(3) 0.0898(3) 0.0589(9) Uani d . 1
H H6 1.4036 0.4142 0.0571 0.071 Uiso calc R 1
N N3 1.1023(3) 0.37562(16) 0.30711(18) 0.0348(5) Uani d . 1
N N2 0.9513(3) 0.41083(15) 0.34890(17) 0.0333(5) Uani d . 1
C C11 0.8461(4) 0.37336(19) 0.4116(2) 0.0343(6) Uani d . 1
N N1 0.7019(4) 0.42463(16) 0.43664(18) 0.0375(6) Uani d . 1
C C12 0.7086(4) 0.49516(19) 0.3869(2) 0.0368(6) Uani d . 1
C C17 0.8608(4) 0.48830(18) 0.3308(2) 0.0348(6) Uani d . 1
C C16 0.8976(5) 0.5477(2) 0.2723(2) 0.0427(7) Uani d . 1
H H16 1.0005 0.5423 0.2363 0.051 Uiso calc R 1
C C15 0.7692(5) 0.6159(2) 0.2713(2) 0.0441(7) Uani d . 1
C C14 0.6126(5) 0.6255(2) 0.3248(2) 0.0467(8) Uani d . 1
H H14 0.5297 0.6726 0.3204 0.056 Uiso calc R 1
C C13 0.5814(5) 0.5655(2) 0.3837(2) 0.0435(7) Uani d . 1
H H13 0.4793 0.5715 0.4201 0.052 Uiso calc R 1
N N4 0.7998(5) 0.6824(2) 0.2109(2) 0.0608(8) Uani d . 1
O O3 0.9322(7) 0.6755(3) 0.1646(3) 0.1250(16) Uani d . 1
O O2 0.6901(5) 0.7437(2) 0.2098(2) 0.0909(10) Uani d . 1
C C23 0.7581(5) -0.0049(3) 0.5522(3) 0.0550(9) Uani d . 1
H H23 0.768 -0.0278 0.6072 0.066 Uiso calc R 1
C C24 0.7902(4) 0.0968(2) 0.5658(3) 0.0449(7) Uani d . 1
H H24 0.8191 0.1428 0.6299 0.054 Uiso calc R 1
C C26 -0.1873(10) 0.0507(4) 0.8645(5) 0.126(2) Uani d . 1
H H26A -0.3114 -0.0005 0.8295 0.189 Uiso calc R 1
H H26B -0.1937 0.1096 0.8438 0.189 Uiso calc R 1
H H26C -0.1772 0.0687 0.9351 0.189 Uiso calc R 1
C C25 0.2281(11) 0.0997(4) 0.9316(5) 0.145(3) Uani d . 1
H H25A 0.1879 0.1117 0.9941 0.218 Uiso calc R 1
H H25B 0.2424 0.161 0.9143 0.218 Uiso calc R 1
H H25C 0.3591 0.0784 0.9375 0.218 Uiso calc R 1
O O5 0.0275(5) -0.0889(2) 0.8658(3) 0.0952(11) Uani d . 1
C C1 1.6189(5) 0.3296(3) 0.0705(3) 0.0540(8) Uani d . 1

loop_
_atom_site_aniso_label
_atom_site_aniso_U_11
_atom_site_aniso_U_22
_atom_site_aniso_U_33
_atom_site_aniso_U_12
_atom_site_aniso_U_13
_atom_site_aniso_U_23
Br1 0.0969(4) 0.1289(5) 0.0886(5) 0.0285(3) 0.0637(3) 0.0542(3)
S1 0.1019(9) 0.0820(7) 0.0529(7) 0.0032(6) 0.0208(6) 0.0115(5)
O4 0.0788(16) 0.0554(13) 0.0512(15) 0.0274(11) 0.0367(13) 0.0220(11)
O1 0.0507(12) 0.0543(12) 0.0684(16) 0.0235(10) 0.0264(11) 0.0356(11)
C22 0.0433(17) 0.0469(18) 0.100(3) 0.0153(14) 0.0278(19) 0.043(2)
C21 0.0438(17) 0.0423(16) 0.077(3) 0.0100(13) 0.0202(16) 0.0196(16)
C20 0.0433(16) 0.0460(16) 0.053(2) 0.0143(13) 0.0207(14) 0.0247(14)
C19 0.0305(14) 0.0461(15) 0.0492(19) 0.0124(11) 0.0166(13) 0.0262(13)
C18 0.0402(15) 0.0454(15) 0.0411(18) 0.0134(12) 0.0166(13) 0.0217(13)
C10 0.0372(14) 0.0345(13) 0.0358(16) 0.0049(11) 0.0099(12) 0.0131(11)
C9 0.0378(14) 0.0336(13) 0.0435(17) 0.0092(11) 0.0122(13) 0.0164(12)
C8 0.0320(14) 0.0330(13) 0.0375(17) 0.0031(10) 0.0084(12) 0.0110(11)
C7 0.0352(14) 0.0344(14) 0.0438(18) 0.0070(11) 0.0095(13) 0.0131(12)
C4 0.0325(14) 0.0367(14) 0.0388(17) 0.0058(11) 0.0113(12) 0.0088(12)
C3 0.0377(15) 0.0449(15) 0.0413(18) 0.0112(12) 0.0105(13) 0.0093(13)
C2 0.0381(16) 0.065(2) 0.048(2) 0.0156(14) 0.0174(15) 0.0091(15)
C5 0.0570(19) 0.0616(19) 0.054(2) 0.0291(16) 0.0322(17) 0.0284(16)
C6 0.069(2) 0.067(2) 0.059(2) 0.0265(17) 0.0330(19) 0.0319(17)
N3 0.0341(12) 0.0328(11) 0.0395(14) 0.0062(9) 0.0143(10) 0.0117(9)
N2 0.0370(12) 0.0285(10) 0.0380(14) 0.0075(9) 0.0153(10) 0.0118(9)
C11 0.0369(15) 0.0308(13) 0.0348(17) 0.0020(11) 0.0112(13) 0.0106(11)
N1 0.0437(13) 0.0339(12) 0.0414(15) 0.0125(10) 0.0220(11) 0.0125(10)
C12 0.0461(16) 0.0283(13) 0.0383(17) 0.0080(11) 0.0171(13) 0.0097(11)
C17 0.0424(15) 0.0270(12) 0.0365(17) 0.0072(11) 0.0136(12) 0.0101(11)
C16 0.0559(18) 0.0350(14) 0.0454(19) 0.0121(13) 0.0249(15) 0.0158(12)
C15 0.0612(19) 0.0315(14) 0.0472(19) 0.0122(13) 0.0222(15) 0.0169(12)
C14 0.0646(19) 0.0325(14) 0.053(2) 0.0207(13) 0.0259(16) 0.0154(13)
C13 0.0504(17) 0.0377(15) 0.0484(19) 0.0158(13) 0.0238(15) 0.0126(13)
N4 0.089(2) 0.0484(15) 0.065(2) 0.0267(15) 0.0395(17) 0.0291(13)
O3 0.184(4) 0.136(3) 0.168(4) 0.105(3) 0.143(3) 0.123(3)
O2 0.142(3) 0.0722(17) 0.112(3) 0.0635(19) 0.073(2) 0.0635(17)
C23 0.0385(17) 0.068(2) 0.086(3) 0.0183(15) 0.0244(17) 0.056(2)
C24 0.0331(15) 0.0593(18) 0.054(2) 0.0122(13) 0.0153(14) 0.0323(15)
C26 0.162(6) 0.095(4) 0.118(5) 0.064(4) 0.016(4) 0.022(3)
C25 0.175(6) 0.119(5) 0.091(5) -0.075(5) -0.012(4) 0.035(3)
O5 0.096(2) 0.0637(17) 0.110(3) 0.0208(15) 0.004(2) 0.0141(17)
C1 0.0552(19) 0.062(2) 0.048(2) 0.0096(15) 0.0255(16) 0.0142(16)

loop_
_atom_type_symbol
_atom_type_description
_atom_type_scat_dispersion_real
_atom_type_scat_dispersion_imag
_atom_type_scat_source
C C 0.0181 0.0091 'International Tables Vol C Tables 4.2.6.8 and 6.1.1.4'
H H 0.0000 0.0000 'International Tables Vol C Tables 4.2.6.8 and 6.1.1.4'
N N 0.0311 0.0180 'International Tables Vol C Tables 4.2.6.8 and 6.1.1.4'
O O 0.0492 0.0322 'International Tables Vol C Tables 4.2.6.8 and 6.1.1.4'
Br Br -0.6763 1.2805 'International Tables Vol C Tables 4.2.6.8 and 6.1.1.4'
S S 0.3331 0.5567 'International Tables Vol C Tables 4.2.6.8 and 6.1.1.4'

loop_
_geom_angle_atom_site_label_1
_geom_angle_atom_site_label_2
_geom_angle_atom_site_label_3
_geom_angle
O5 S1 C26 106.4(3)
O5 S1 C25 106.5(3)
C26 S1 C25 98.1(4)
C23 C22 C21 120.3(3)
C23 C22 H22 119.9
C21 C22 H22 119.9
C20 C21 C22 120.1(3)
C20 C21 H21 119.9
C22 C21 H21 119.9
C21 C20 C19 119.9(3)
C21 C20 H20 120.0
C19 C20 H20 120.0
C20 C19 C24 119.2(3)
C20 C19 C18 122.5(3)
C24 C19 C18 118.3(3)
O4 C18 C19 121.8(3)
O4 C18 C10 119.7(3)
C19 C18 C10 118.5(2)
C9 C10 C11 116.3(3)
C9 C10 C18 122.9(2)
C11 C10 C18 120.8(2)
C10 C9 C8 122.1(2)
C10 C9 H9 119.0
C8 C9 H9 119.0
N3 C8 C9 123.0(2)
N3 C8 C7 118.7(3)
C9 C8 C7 118.3(2)
O1 C7 C4 119.9(2)
O1 C7 C8 115.7(3)
C4 C7 C8 124.4(2)
C5 C4 C3 117.5(3)
C5 C4 C7 126.1(2)
C3 C4 C7 116.4(3)
C2 C3 C4 121.5(3)
C2 C3 H3 119.2
C4 C3 H3 119.2
C3 C2 C1 119.4(3)
C3 C2 H2 120.3
C1 C2 H2 120.3
C6 C5 C4 121.1(3)
C6 C5 H5 119.4
C4 C5 H5 119.4
C5 C6 C1 119.9(3)
C5 C6 H6 120.1
C1 C6 H6 120.1
C8 N3 N2 114.6(2)
N3 N2 C17 124.8(2)
N3 N2 C11 127.9(2)
C17 N2 C11 107.2(2)
N1 C11 N2 111.7(2)
N1 C11 C10 132.0(3)
N2 C11 C10 116.2(2)
C11 N1 C12 104.8(2)
N1 C12 C13 128.4(3)
N1 C12 C17 112.0(2)
C13 C12 C17 119.5(3)
C16 C17 N2 131.5(2)
C16 C17 C12 124.3(2)
N2 C17 C12 104.2(2)
C17 C16 C15 114.3(3)
C17 C16 H16 122.9
C15 C16 H16 122.9
C16 C15 C14 124.0(3)
C16 C15 N4 117.5(3)
C14 C15 N4 118.5(3)
C13 C14 C15 120.1(3)
C13 C14 H14 119.9
C15 C14 H14 119.9
C14 C13 C12 117.7(3)
C14 C13 H13 121.1
C12 C13 H13 121.1
O3 N4 O2 121.7(3)
O3 N4 C15 119.6(3)
O2 N4 C15 118.6(3)
C24 C23 C22 120.3(3)
C24 C23 H23 119.9
C22 C23 H23 119.9
C23 C24 C19 120.2(3)
C23 C24 H24 119.9
C19 C24 H24 119.9
S1 C26 H26A 109.5
S1 C26 H26B 109.5
H26A C26 H26B 109.5
S1 C26 H26C 109.5
H26A C26 H26C 109.5
H26B C26 H26C 109.5
S1 C25 H25A 109.5
S1 C25 H25B 109.5
H25A C25 H25B 109.5
S1 C25 H25C 109.5
H25A C25 H25C 109.5
H25B C25 H25C 109.5
C6 C1 C2 120.5(3)
C6 C1 Br1 120.7(3)
C2 C1 Br1 118.8(2)

loop_
_geom_bond_atom_site_label_1
_geom_bond_atom_site_label_2
_geom_bond_distance
Br1 C1 1.894(4)
S1 O5 1.469(3)
S1 C26 1.765(6)
S1 C25 1.772(5)
O4 C18 1.211(4)
O1 C7 1.217(3)
C22 C23 1.372(6)
C22 C21 1.384(5)
C22 H22 0.93
C21 C20 1.376(4)
C21 H21 0.93
C20 C19 1.390(4)
C20 H20 0.93
C19 C24 1.401(4)
C19 C18 1.478(4)
C18 C10 1.499(4)
C10 C9 1.362(4)
C10 C11 1.425(4)
C9 C8 1.431(4)
C9 H9 0.93
C8 N3 1.310(3)
C8 C7 1.508(4)
C7 C4 1.492(4)
C4 C5 1.390(4)
C4 C3 1.399(4)
C3 C2 1.371(5)
C3 H3 0.93
C2 C1 1.375(5)
C2 H2 0.93
C5 C6 1.374(5)
C5 H5 0.93
C6 C1 1.375(5)
C6 H6 0.93
N3 N2 1.347(3)
N2 C17 1.384(3)
N2 C11 1.404(4)
C11 N1 1.324(3)
N1 C12 1.378(4)
C12 C13 1.399(4)
C12 C17 1.402(4)
C17 C16 1.371(4)
C16 C15 1.378(4)
C16 H16 0.93
C15 C14 1.403(4)
C15 N4 1.462(4)
C14 C13 1.375(4)
C14 H14 0.93
C13 H13 0.93
N4 O3 1.196(4)
N4 O2 1.211(4)
C23 C24 1.367(4)
C23 H23 0.93
C24 H24 0.93
C26 H26A 0.96
C26 H26B 0.96
C26 H26C 0.96
C25 H25A 0.96
C25 H25B 0.96
C25 H25C 0.96

loop_
_geom_torsion_atom_site_label_1
_geom_torsion_atom_site_label_2
_geom_torsion_atom_site_label_3
_geom_torsion_atom_site_label_4
_geom_torsion
C23 C22 C21 C20 1.1(5)
C22 C21 C20 C19 -1.6(4)
C21 C20 C19 C24 0.6(4)
C21 C20 C19 C18 -176.0(3)
C20 C19 C18 O4 147.1(3)
C24 C19 C18 O4 -29.6(4)
C20 C19 C18 C10 -34.4(4)
C24 C19 C18 C10 149.0(3)
O4 C18 C10 C9 145.0(3)
C19 C18 C10 C9 -33.6(4)
O4 C18 C10 C11 -32.9(4)
C19 C18 C10 C11 148.6(3)
C11 C10 C9 C8 0.6(4)
C18 C10 C9 C8 -177.3(3)
C10 C9 C8 N3 -0.6(4)
C10 C9 C8 C7 178.7(3)
N3 C8 C7 O1 168.3(3)
C9 C8 C7 O1 -11.1(4)
N3 C8 C7 C4 -11.2(4)
C9 C8 C7 C4 169.5(2)
O1 C7 C4 C5 176.6(3)
C8 C7 C4 C5 -4.0(5)
O1 C7 C4 C3 -5.0(4)
C8 C7 C4 C3 174.4(2)
C5 C4 C3 C2 2.0(4)
C7 C4 C3 C2 -176.6(3)
C4 C3 C2 C1 0.0(5)
C3 C4 C5 C6 -1.8(5)
C7 C4 C5 C6 176.6(3)
C4 C5 C6 C1 -0.3(6)
C9 C8 N3 N2 -0.1(4)
C7 C8 N3 N2 -179.4(2)
C8 N3 N2 C17 -174.2(2)
C8 N3 N2 C11 0.9(4)
N3 N2 C11 N1 -178.1(2)
C17 N2 C11 N1 -2.3(3)
N3 N2 C11 C10 -0.8(4)
C17 N2 C11 C10 174.9(2)
C9 C10 C11 N1 176.6(3)
C18 C10 C11 N1 -5.4(5)
C9 C10 C11 N2 0.1(4)
C18 C10 C11 N2 178.0(2)
N2 C11 N1 C12 1.7(3)
C10 C11 N1 C12 -174.9(3)
C11 N1 C12 C13 176.7(3)
C11 N1 C12 C17 -0.6(3)
N3 N2 C17 C16 -1.4(5)
C11 N2 C17 C16 -177.3(3)
N3 N2 C17 C12 177.7(2)
C11 N2 C17 C12 1.7(3)
N1 C12 C17 C16 178.4(3)
C13 C12 C17 C16 0.8(4)
N1 C12 C17 N2 -0.8(3)
C13 C12 C17 N2 -178.3(3)
N2 C17 C16 C15 178.2(3)
C12 C17 C16 C15 -0.7(4)
C17 C16 C15 C14 -0.1(5)
C17 C16 C15 N4 179.7(3)
C16 C15 C14 C13 0.8(5)
N4 C15 C14 C13 -178.9(3)
C15 C14 C13 C12 -0.7(5)
N1 C12 C13 C14 -177.2(3)
C17 C12 C13 C14 0.0(4)
C16 C15 N4 O3 0.3(5)
C14 C15 N4 O3 -179.9(4)
C16 C15 N4 O2 -179.3(3)
C14 C15 N4 O2 0.5(5)
C21 C22 C23 C24 0.4(5)
C22 C23 C24 C19 -1.3(4)
C20 C19 C24 C23 0.8(4)
C18 C19 C24 C23 177.6(2)
C5 C6 C1 C2 2.4(6)
C5 C6 C1 Br1 -176.3(3)
C3 C2 C1 C6 -2.2(5)
C3 C2 C1 Br1 176.5(2)
